data_7218879
loop_
_publ_author_name
'Mondal, Biplab'
'Kalita, Aswini'
'Kumar, Vikash'

_publ_section_title
;
 C-nitrosation of a &#xF062;-diketiminate ligand in copper(II) complex
;
_journal_name_full 'RSC Adv.'
_journal_paper_doi 10.1039/C4RA08281H
_journal_year 2014
_chemical_absolute_configuration unk
_chemical_formula_moiety 'C75 H96 Cu7 N6 O23, C2 H3 N'
_chemical_formula_sum 'C77 H99 Cu7 N7 O23'
_chemical_formula_weight 1935.41
_chemical_name_systematic
; 
 ? 
;
_space_group_IT_number 198
_space_group_name_Hall 'P 2ac 2ab 3'
_symmetry_cell_setting cubic
_symmetry_space_group_name_Hall 'P 2ac 2ab 3'
_symmetry_space_group_name_H-M 'P 21 3'
_atom_sites_solution_hydrogens geom
_atom_sites_solution_primary direct
_atom_sites_solution_secondary difmap
_audit_creation_method SHELXL-97
_audit_update_record
;
2014-10-30 deposited with the CCDC.
2014-11-21 downloaded from the CCDC.
;
_cell_angle_alpha 90.00
_cell_angle_beta 90.00
_cell_angle_gamma 90.00
_cell_formula_units_Z 4
_cell_length_a 22.7589(3)
_cell_length_b 22.7589(3)
_cell_length_c 22.7589(3)
_cell_measurement_temperature 296(2)
_cell_volume 11788.4(3)
_computing_cell_refinement 'Bruker SMART'
_computing_data_collection 'Bruker SMART'
_computing_data_reduction 'Bruker SAINT'
_computing_molecular_graphics 'Bruker SHELXTL'
_computing_publication_material 'Bruker SHELXTL'
_computing_structure_refinement 'SHELXL-97 (Sheldrick, 1997)'
_computing_structure_solution 'SHELXS-97 (Sheldrick, 1990)'
_diffrn_ambient_temperature 296(2)
_diffrn_measured_fraction_theta_full 0.997
_diffrn_measured_fraction_theta_max 0.997
_diffrn_measurement_device_type 'CCD area detector'
_diffrn_measurement_method 'phi and omega scans'
_diffrn_radiation_monochromator graphite
_diffrn_radiation_source 'fine-focus sealed tube'
_diffrn_radiation_type MoK\a
_diffrn_radiation_wavelength 0.71073
_diffrn_reflns_av_R_equivalents 0.0381
_diffrn_reflns_av_sigmaI/netI 0.0572
_diffrn_reflns_limit_h_max 21
_diffrn_reflns_limit_h_min -14
_diffrn_reflns_limit_k_max 27
_diffrn_reflns_limit_k_min -10
_diffrn_reflns_limit_l_max 22
_diffrn_reflns_limit_l_min -18
_diffrn_reflns_number 15585
_diffrn_reflns_theta_full 25.24
_diffrn_reflns_theta_max 25.24
_diffrn_reflns_theta_min 3.23
_exptl_absorpt_coefficient_mu 1.293
_exptl_absorpt_correction_T_max 0.752
_exptl_absorpt_correction_T_min 0.594
_exptl_absorpt_correction_type multi-scan
_exptl_absorpt_process_details SADABS
_exptl_crystal_colour green
_exptl_crystal_density_diffrn 1.091
_exptl_crystal_density_method 'not measured'
_exptl_crystal_description block
_exptl_crystal_F_000 3964
_exptl_crystal_size_max 0.41
_exptl_crystal_size_mid 0.35
_exptl_crystal_size_min 0.22
_platon_squeeze_details
;
;
_refine_diff_density_max 0.444
_refine_diff_density_min -0.454
_refine_diff_density_rms 0.069
_refine_ls_abs_structure_details 'Flack H D (1983), Acta Cryst. A39, 876-881'
_refine_ls_abs_structure_Flack -0.011(19)
_refine_ls_extinction_method none
_refine_ls_goodness_of_fit_ref 1.065
_refine_ls_hydrogen_treatment constr
_refine_ls_matrix_type full
_refine_ls_number_parameters 352
_refine_ls_number_reflns 6992
_refine_ls_number_restraints 20
_refine_ls_restrained_S_all 1.070
_refine_ls_R_factor_all 0.0648
_refine_ls_R_factor_gt 0.0495
_refine_ls_shift/su_max 0.000
_refine_ls_shift/su_mean 0.000
_refine_ls_structure_factor_coef Fsqd
_refine_ls_weighting_details 'calc w=1/[\s^2^(Fo^2^)+(0.0800P)^2^+0.6774P] where P=(Fo^2^+2Fc^2^)/3'
_refine_ls_weighting_scheme calc
_refine_ls_wR_factor_gt 0.1303
_refine_ls_wR_factor_ref 0.1390
_reflns_number_gt 5668
_reflns_number_total 6992
_reflns_threshold_expression >2sigma(I)
_cod_data_source_file c4ra08281h2.cif
_cod_data_source_block exp_2009
_cod_original_cell_volume 11788.3(2)
_cod_original_sg_symbol_H-M 'P21 3'
_cod_database_code 7218879

loop_
_symmetry_equiv_pos_as_xyz
'x, y, z'
'-x+1/2, -y, z+1/2'
'x+1/2, -y+1/2, -z'
'z, x, y'
'-x, y+1/2, -z+1/2'
'z+1/2, -x+1/2, -y'
'-z+1/2, -x, y+1/2'
'-z, x+1/2, -y+1/2'
'y, z, x'
'-y, z+1/2, -x+1/2'
'-y+1/2, -z, x+1/2'
'y+1/2, -z+1/2, -x'

loop_
_atom_site_label
_atom_site_type_symbol
_atom_site_fract_x
_atom_site_fract_y
_atom_site_fract_z
_atom_site_U_iso_or_equiv
_atom_site_adp_type
_atom_site_occupancy
_atom_site_symmetry_multiplicity
_atom_site_calc_flag
_atom_site_refinement_flags
Cu2 Cu 0.34812(3) 0.34812(3) 0.34812(3) 0.0340(3) Uani 1 3 d S
Cu1 Cu 0.36789(3) 0.48397(3) 0.39698(3) 0.03581(17) Uani 1 1 d .
O5 O 0.31074(14) 0.42122(15) 0.39040(15) 0.0365(8) Uani 1 1 d .
C11 C 0.2684(2) 0.4280(2) 0.3450(2) 0.0319(10) Uani 1 1 d .
N2 N 0.17242(18) 0.38380(18) 0.35129(19) 0.0361(9) Uani 1 1 d .
C12 C 0.2059(2) 0.4247(2) 0.3711(2) 0.0361(12) Uani 1 1 d .
C17 C 0.0382(3) 0.3325(3) 0.4276(3) 0.0661(19) Uani 1 1 d .
H17 H 0.0276 0.3054 0.4564 0.079 Uiso 1 1 calc R
C20 C 0.0693(3) 0.4108(3) 0.3388(3) 0.0602(18) Uani 1 1 d .
C14 C 0.1126(2) 0.3791(2) 0.3698(2) 0.0419(12) Uani 1 1 d .
C13 C 0.1880(2) 0.4697(2) 0.4162(2) 0.0438(13) Uani 1 1 d .
H13A H 0.1660 0.5005 0.3974 0.066 Uiso 1 1 calc R
H13B H 0.2225 0.4861 0.4342 0.066 Uiso 1 1 calc R
H13C H 0.1642 0.4514 0.4457 0.066 Uiso 1 1 calc R
C15 C 0.0964(3) 0.3398(3) 0.4140(3) 0.0531(15) Uani 1 1 d .
C21 C 0.0865(3) 0.4520(4) 0.2885(4) 0.095(3) Uani 1 1 d .
H21A H 0.0538 0.4566 0.2623 0.143 Uiso 1 1 calc R
H21B H 0.1192 0.4357 0.2675 0.143 Uiso 1 1 calc R
H21C H 0.0973 0.4897 0.3042 0.143 Uiso 1 1 calc R
C18 C -0.0043(3) 0.3639(4) 0.4000(3) 0.074(2) Uani 1 1 d .
H18 H -0.0436 0.3591 0.4104 0.089 Uiso 1 1 calc R
C16 C 0.1415(3) 0.3041(3) 0.4468(3) 0.068(2) Uani 1 1 d .
H16A H 0.1491 0.3221 0.4842 0.102 Uiso 1 1 calc R
H16B H 0.1772 0.3024 0.4244 0.102 Uiso 1 1 calc R
H16C H 0.1268 0.2650 0.4528 0.102 Uiso 1 1 calc R
C19 C 0.0115(3) 0.4031(3) 0.3562(4) 0.075(2) Uani 1 1 d .
H19 H -0.0177 0.4250 0.3378 0.090 Uiso 1 1 calc R
N1 N 0.31552(18) 0.52260(17) 0.33788(18) 0.0341(10) Uani 1 1 d .
C9 C 0.2764(2) 0.4899(2) 0.3167(2) 0.0316(11) Uani 1 1 d .
C10 C 0.2349(2) 0.5048(2) 0.2683(2) 0.0429(13) Uani 1 1 d .
H10A H 0.2032 0.5280 0.2837 0.064 Uiso 1 1 calc R
H10B H 0.2195 0.4693 0.2516 0.064 Uiso 1 1 calc R
H10C H 0.2552 0.5267 0.2386 0.064 Uiso 1 1 calc R
C6 C 0.3656(2) 0.5905(2) 0.2706(2) 0.0438(13) Uani 1 1 d .
C8 C 0.3260(2) 0.5818(2) 0.3160(2) 0.0389(12) Uani 1 1 d .
C2 C 0.2977(3) 0.6286(2) 0.3447(3) 0.0470(14) Uani 1 1 d .
C5 C 0.3744(3) 0.6474(3) 0.2501(3) 0.0552(16) Uani 1 1 d .
H5 H 0.3981 0.6536 0.2174 0.066 Uiso 1 1 calc R
O4 O 0.42920(13) 0.42920(13) 0.42920(13) 0.0326(13) Uani 1 3 d S
O2 O 0.42874(17) 0.54468(16) 0.38939(18) 0.0461(9) Uani 1 1 d .
O3 O 0.3317(2) 0.51872(19) 0.4860(2) 0.0627(12) Uani 1 1 d .
C3 C 0.3116(3) 0.6855(3) 0.3248(3) 0.0655(19) Uani 1 1 d .
H3A H 0.2958 0.7180 0.3439 0.079 Uiso 1 1 calc R
C4 C 0.3489(3) 0.6938(3) 0.2769(3) 0.0608(18) Uani 1 1 d .
H4 H 0.3562 0.7316 0.2632 0.073 Uiso 1 1 calc R
C1 C 0.2560(3) 0.6201(3) 0.3941(3) 0.070(2) Uani 1 1 d .
H1A H 0.2190 0.6064 0.3791 0.106 Uiso 1 1 calc R
H1B H 0.2503 0.6567 0.4142 0.106 Uiso 1 1 calc R
H1C H 0.2717 0.5916 0.4210 0.106 Uiso 1 1 calc R
C7 C 0.3979(3) 0.5400(3) 0.2423(3) 0.0595(17) Uani 1 1 d .
H7A H 0.4316 0.5301 0.2656 0.089 Uiso 1 1 calc R
H7B H 0.4103 0.5512 0.2036 0.089 Uiso 1 1 calc R
H7C H 0.3723 0.5066 0.2398 0.089 Uiso 1 1 calc R
C22 C 0.4311(3) 0.5959(3) 0.4137(4) 0.0655(19) Uani 1 1 d .
C23 C 0.4758(4) 0.6362(4) 0.3890(5) 0.110(3) Uani 1 1 d .
H23A H 0.4566 0.6665 0.3668 0.165 Uiso 1 1 calc R
H23B H 0.5018 0.6146 0.3638 0.165 Uiso 1 1 calc R
H23C H 0.4979 0.6537 0.4204 0.165 Uiso 1 1 calc R
O1 O 0.3987(3) 0.6123(2) 0.4549(3) 0.0898(17) Uani 1 1 d .
O6 O 0.27626(15) 0.38530(14) 0.30301(15) 0.0367(8) Uani 1 1 d .
Cu3 Cu 0.21361(3) 0.32733(3) 0.29855(3) 0.04392(19) Uani 1 1 d .
O9 O 0.1502(2) 0.2703(2) 0.3052(2) 0.0734(14) Uani 1 1 d .
O7 O 0.26621(15) 0.26621(15) 0.26621(15) 0.0349(13) Uani 1 3 d S
C24 C 0.1567(5) 0.2170(6) 0.3349(6) 0.129(3) Uani 1 1 d DU
O8 O 0.2034(3) 0.1868(3) 0.3565(3) 0.107(2) Uani 1 1 d .
C25 C 0.1018(5) 0.1841(5) 0.3467(6) 0.153(4) Uani 1 1 d DU
H25A H 0.0712 0.1983 0.3213 0.229 Uiso 1 1 calc R
H25B H 0.0905 0.1896 0.3869 0.229 Uiso 1 1 calc R
H25C H 0.1082 0.1430 0.3394 0.229 Uiso 1 1 calc R
N3 N 0.4120(4) 0.5880(4) 0.0880(4) 0.171(11) Uani 1 3 d S
C27 C 0.4759(9) 0.5241(9) 0.0241(9) 0.171(11) Uani 1 3 d S
H27A H 0.5039 0.5482 0.0037 0.256 Uiso 1 1 calc R
H27B H 0.4518 0.5037 -0.0039 0.256 Uiso 1 1 calc R
H27C H 0.4963 0.4961 0.0482 0.256 Uiso 1 1 calc R
C26 C 0.4387(9) 0.5613(9) 0.0613(9) 0.127(8) Uani 1 3 d S

loop_
_atom_site_aniso_label
_atom_site_aniso_U_11
_atom_site_aniso_U_22
_atom_site_aniso_U_33
_atom_site_aniso_U_23
_atom_site_aniso_U_13
_atom_site_aniso_U_12
Cu2 0.0340(3) 0.0340(3) 0.0340(3) -0.0008(2) -0.0008(2) -0.0008(2)
Cu1 0.0339(3) 0.0319(3) 0.0416(4) 0.0036(3) -0.0030(3) -0.0015(3)
O5 0.034(2) 0.0370(19) 0.0386(19) 0.0090(16) -0.0018(15) 0.0002(15)
C11 0.023(2) 0.033(3) 0.040(3) 0.002(2) 0.002(2) 0.0036(19)
N2 0.030(2) 0.033(2) 0.045(3) 0.0039(18) 0.0023(18) -0.0010(18)
C12 0.040(3) 0.042(3) 0.027(2) 0.013(2) 0.003(2) 0.012(2)
C17 0.050(4) 0.088(5) 0.060(4) 0.018(4) 0.011(3) -0.014(4)
C20 0.033(3) 0.070(5) 0.077(5) 0.017(4) 0.003(3) -0.001(3)
C14 0.034(3) 0.044(3) 0.047(3) -0.003(2) 0.005(2) 0.002(2)
C13 0.040(3) 0.042(3) 0.050(3) 0.000(2) 0.006(2) 0.003(2)
C15 0.050(4) 0.051(4) 0.058(4) 0.006(3) 0.015(3) -0.010(3)
C21 0.061(5) 0.128(8) 0.098(6) 0.067(6) -0.008(4) 0.011(5)
C18 0.034(4) 0.103(6) 0.085(5) 0.009(4) 0.009(3) -0.010(4)
C16 0.051(4) 0.085(5) 0.068(5) 0.026(4) -0.004(3) -0.010(4)
C19 0.035(4) 0.085(5) 0.105(6) 0.024(5) 0.000(4) 0.001(3)
N1 0.039(2) 0.022(2) 0.041(2) 0.0055(17) 0.0097(19) 0.0006(18)
C9 0.031(3) 0.027(2) 0.037(3) 0.001(2) 0.007(2) 0.005(2)
C10 0.043(3) 0.044(3) 0.042(3) 0.009(2) 0.000(2) 0.002(2)
C6 0.039(3) 0.047(3) 0.046(3) 0.007(2) 0.000(2) -0.009(2)
C8 0.039(3) 0.033(3) 0.045(3) 0.007(2) -0.002(2) 0.002(2)
C2 0.054(3) 0.028(3) 0.059(4) 0.006(2) -0.003(3) -0.002(3)
C5 0.047(3) 0.052(4) 0.067(4) 0.022(3) -0.004(3) -0.022(3)
O4 0.0326(13) 0.0326(13) 0.0326(13) -0.0059(14) -0.0059(14) -0.0059(14)
O2 0.045(2) 0.035(2) 0.059(2) 0.0014(18) -0.0071(18) -0.0062(17)
O3 0.076(3) 0.052(3) 0.060(3) -0.006(2) 0.008(2) -0.003(2)
C3 0.074(5) 0.035(3) 0.088(5) 0.002(3) -0.016(4) -0.001(3)
C4 0.056(4) 0.040(3) 0.086(5) 0.029(3) -0.006(3) -0.009(3)
C1 0.086(5) 0.044(4) 0.081(5) -0.002(3) 0.023(4) 0.009(3)
C7 0.058(4) 0.065(4) 0.056(4) 0.005(3) 0.000(3) 0.004(3)
C22 0.066(5) 0.046(4) 0.085(5) 0.006(4) -0.019(4) -0.017(3)
C23 0.083(6) 0.071(6) 0.175(10) -0.009(6) 0.005(6) -0.041(5)
O1 0.111(4) 0.056(3) 0.102(4) -0.022(3) 0.017(4) -0.017(3)
O6 0.0392(19) 0.0279(18) 0.043(2) -0.0041(15) 0.0114(16) 0.0015(14)
Cu3 0.0345(4) 0.0418(4) 0.0555(4) -0.0086(3) 0.0039(3) -0.0047(3)
O9 0.052(3) 0.058(3) 0.110(4) -0.022(3) 0.022(3) -0.022(2)
O7 0.0349(13) 0.0349(13) 0.0349(13) 0.0016(15) 0.0016(15) 0.0016(15)
C24 0.123(6) 0.121(6) 0.141(6) -0.010(6) 0.021(6) -0.039(5)
O8 0.079(4) 0.116(5) 0.128(5) -0.009(4) 0.001(4) -0.030(4)
C25 0.136(6) 0.141(7) 0.181(7) -0.006(6) 0.010(6) -0.044(5)
N3 0.171(11) 0.171(11) 0.171(11) -0.054(8) 0.054(8) 0.054(8)
C27 0.171(11) 0.171(11) 0.171(11) 0.058(15) -0.058(15) -0.058(15)
C26 0.127(8) 0.127(8) 0.127(8) 0.025(10) -0.025(10) -0.025(10)

loop_
_atom_type_symbol
_atom_type_description
_atom_type_scat_dispersion_real
_atom_type_scat_dispersion_imag
_atom_type_scat_source
C C 0.0033 0.0016 'International Tables Vol C Tables 4.2.6.8 and 6.1.1.4'
H H 0.0000 0.0000 'International Tables Vol C Tables 4.2.6.8 and 6.1.1.4'
N N 0.0061 0.0033 'International Tables Vol C Tables 4.2.6.8 and 6.1.1.4'
O O 0.0106 0.0060 'International Tables Vol C Tables 4.2.6.8 and 6.1.1.4'
Cu Cu 0.3201 1.2651 'International Tables Vol C Tables 4.2.6.8 and 6.1.1.4'

loop_
_geom_angle_atom_site_label_1
_geom_angle_atom_site_label_2
_geom_angle_atom_site_label_3
_geom_angle
_geom_angle_site_symmetry_1
_geom_angle_site_symmetry_3
O5 Cu2 O5 98.23(12) . 4
O5 Cu2 O5 98.23(12) . 9
O5 Cu2 O5 98.23(12) 4 9
O5 Cu2 O6 103.48(12) . 4
O5 Cu2 O6 65.88(13) 4 4
O5 Cu2 O6 154.57(12) 9 4
O5 Cu2 O6 65.87(13) . .
O5 Cu2 O6 154.57(12) 4 .
O5 Cu2 O6 103.48(12) 9 .
O6 Cu2 O6 97.42(12) 4 .
O5 Cu2 O6 154.57(12) . 9
O5 Cu2 O6 103.48(12) 4 9
O5 Cu2 O6 65.87(13) 9 9
O6 Cu2 O6 97.42(12) 4 9
O6 Cu2 O6 97.42(12) . 9
O5 Cu1 O2 170.14(16) . .
O5 Cu1 N1 82.65(15) . .
O2 Cu1 N1 92.97(16) . .
O5 Cu1 O4 92.13(16) . .
O2 Cu1 O4 88.78(16) . .
N1 Cu1 O4 158.68(16) . .
O5 Cu1 O3 94.61(16) . .
O2 Cu1 O3 94.99(17) . .
N1 Cu1 O3 103.03(17) . .
O4 Cu1 O3 97.98(15) . .
C11 O5 Cu1 115.5(3) . .
C11 O5 Cu2 91.6(3) . .
Cu1 O5 Cu2 110.32(16) . .
O6 C11 O5 109.9(4) . .
O6 C11 C12 110.7(4) . .
O5 C11 C12 109.8(4) . .
O6 C11 C9 109.7(4) . .
O5 C11 C9 108.7(4) . .
C12 C11 C9 108.1(4) . .
C12 N2 C14 121.0(5) . .
C12 N2 Cu3 113.6(3) . .
C14 N2 Cu3 125.3(3) . .
N2 C12 C13 124.9(5) . .
N2 C12 C11 116.5(5) . .
C13 C12 C11 118.6(5) . .
C18 C17 C15 121.3(6) . .
C18 C17 H17 119.3 . .
C15 C17 H17 119.3 . .
C19 C20 C14 117.0(6) . .
C19 C20 C21 122.3(6) . .
C14 C20 C21 120.6(5) . .
C15 C14 C20 120.3(5) . .
C15 C14 N2 120.7(5) . .
C20 C14 N2 118.7(5) . .
C12 C13 H13A 109.5 . .
C12 C13 H13B 109.5 . .
H13A C13 H13B 109.5 . .
C12 C13 H13C 109.5 . .
H13A C13 H13C 109.5 . .
H13B C13 H13C 109.5 . .
C17 C15 C14 119.7(6) . .
C17 C15 C16 118.6(6) . .
C14 C15 C16 121.6(5) . .
C20 C21 H21A 109.5 . .
C20 C21 H21B 109.5 . .
H21A C21 H21B 109.5 . .
C20 C21 H21C 109.5 . .
H21A C21 H21C 109.5 . .
H21B C21 H21C 109.5 . .
C17 C18 C19 119.1(6) . .
C17 C18 H18 120.5 . .
C19 C18 H18 120.5 . .
C15 C16 H16A 109.5 . .
C15 C16 H16B 109.5 . .
H16A C16 H16B 109.5 . .
C15 C16 H16C 109.5 . .
H16A C16 H16C 109.5 . .
H16B C16 H16C 109.5 . .
C20 C19 C18 122.4(7) . .
C20 C19 H19 118.8 . .
C18 C19 H19 118.8 . .
C9 N1 C8 122.2(4) . .
C9 N1 Cu1 114.9(3) . .
C8 N1 Cu1 122.6(3) . .
N1 C9 C10 126.8(5) . .
N1 C9 C11 117.3(4) . .
C10 C9 C11 115.9(4) . .
C9 C10 H10A 109.5 . .
C9 C10 H10B 109.5 . .
H10A C10 H10B 109.5 . .
C9 C10 H10C 109.5 . .
H10A C10 H10C 109.5 . .
H10B C10 H10C 109.5 . .
C8 C6 C5 118.5(6) . .
C8 C6 C7 121.7(5) . .
C5 C6 C7 119.7(5) . .
C6 C8 C2 122.4(5) . .
C6 C8 N1 119.6(5) . .
C2 C8 N1 117.9(5) . .
C8 C2 C3 116.4(6) . .
C8 C2 C1 123.0(5) . .
C3 C2 C1 120.5(6) . .
C4 C5 C6 121.0(6) . .
C4 C5 H5 119.5 . .
C6 C5 H5 119.5 . .
Cu1 O4 Cu1 113.80(12) 4 .
Cu1 O4 Cu1 113.80(12) 4 9
Cu1 O4 Cu1 113.80(12) . 9
C22 O2 Cu1 128.8(4) . .
C4 C3 C2 120.8(6) . .
C4 C3 H3A 119.6 . .
C2 C3 H3A 119.6 . .
C5 C4 C3 120.5(6) . .
C5 C4 H4 119.7 . .
C3 C4 H4 119.7 . .
C2 C1 H1A 109.5 . .
C2 C1 H1B 109.5 . .
H1A C1 H1B 109.5 . .
C2 C1 H1C 109.5 . .
H1A C1 H1C 109.5 . .
H1B C1 H1C 109.5 . .
C6 C7 H7A 109.5 . .
C6 C7 H7B 109.5 . .
H7A C7 H7B 109.5 . .
C6 C7 H7C 109.5 . .
H7A C7 H7C 109.5 . .
H7B C7 H7C 109.5 . .
O1 C22 O2 124.4(6) . .
O1 C22 C23 120.4(7) . .
O2 C22 C23 115.1(8) . .
C22 C23 H23A 109.5 . .
C22 C23 H23B 109.5 . .
H23A C23 H23B 109.5 . .
C22 C23 H23C 109.5 . .
H23A C23 H23C 109.5 . .
H23B C23 H23C 109.5 . .
C11 O6 Cu3 114.9(3) . .
C11 O6 Cu2 92.7(3) . .
Cu3 O6 Cu2 108.76(15) . .
O6 Cu3 O9 172.47(19) . .
O6 Cu3 O7 93.03(17) . .
O9 Cu3 O7 90.54(19) . .
O6 Cu3 N2 82.87(15) . .
O9 Cu3 N2 91.93(18) . .
O7 Cu3 N2 164.31(18) . .
O6 Cu3 O8 92.7(2) . 9
O9 Cu3 O8 93.9(2) . 9
O7 Cu3 O8 90.7(2) . 9
N2 Cu3 O8 104.6(2) . 9
C24 O9 Cu3 122.6(5) . .
Cu3 O7 Cu3 112.92(14) 4 .
Cu3 O7 Cu3 112.91(14) 4 9
Cu3 O7 Cu3 112.92(14) . 9
O8 C24 O9 134.2(7) . .
O8 C24 C25 109.8(11) . .
O9 C24 C25 115.9(11) . .
C24 O8 Cu3 119.3(6) . 4
C24 C25 H25A 109.5 . .
C24 C25 H25B 109.5 . .
H25A C25 H25B 109.5 . .
C24 C25 H25C 109.5 . .
H25A C25 H25C 109.5 . .
H25B C25 H25C 109.5 . .
C26 C27 H27A 109.5 . .
C26 C27 H27B 109.5 . .
H27A C27 H27B 109.5 . .
C26 C27 H27C 109.5 . .
H27A C27 H27C 109.5 . .
H27B C27 H27C 109.5 . .
N3 C26 C27 180(4) . .

loop_
_geom_bond_atom_site_label_1
_geom_bond_atom_site_label_2
_geom_bond_distance
_geom_bond_site_symmetry_2
Cu2 O5 2.102(3) .
Cu2 O5 2.102(3) 4
Cu2 O5 2.102(3) 9
Cu2 O6 2.108(4) 4
Cu2 O6 2.108(4) .
Cu2 O6 2.108(4) 9
Cu1 O5 1.937(3) .
Cu1 O2 1.964(4) .
Cu1 N1 2.001(4) .
Cu1 O4 2.0097(15) .
Cu1 O3 2.325(4) .
O5 C11 1.422(6) .
C11 O6 1.374(6) .
C11 C12 1.544(7) .
C11 C9 1.559(7) .
N2 C12 1.285(7) .
N2 C14 1.429(7) .
N2 Cu3 1.993(4) .
C12 C13 1.506(7) .
C17 C18 1.357(10) .
C17 C15 1.372(9) .
C17 H17 0.9300 .
C20 C19 1.385(9) .
C20 C14 1.410(8) .
C20 C21 1.530(9) .
C14 C15 1.395(8) .
C13 H13A 0.9600 .
C13 H13B 0.9600 .
C13 H13C 0.9600 .
C15 C16 1.507(9) .
C21 H21A 0.9600 .
C21 H21B 0.9600 .
C21 H21C 0.9600 .
C18 C19 1.387(10) .
C18 H18 0.9300 .
C16 H16A 0.9600 .
C16 H16B 0.9600 .
C16 H16C 0.9600 .
C19 H19 0.9300 .
N1 C9 1.257(6) .
N1 C8 1.455(6) .
C9 C10 1.489(7) .
C10 H10A 0.9600 .
C10 H10B 0.9600 .
C10 H10C 0.9600 .
C6 C8 1.386(7) .
C6 C5 1.391(8) .
C6 C7 1.509(8) .
C8 C2 1.407(8) .
C2 C3 1.407(8) .
C2 C1 1.484(9) .
C5 C4 1.349(9) .
C5 H5 0.9300 .
O4 Cu1 2.0096(15) 4
O4 Cu1 2.0098(15) 9
O2 C22 1.293(8) .
C3 C4 1.396(10) .
C3 H3A 0.9300 .
C4 H4 0.9300 .
C1 H1A 0.9600 .
C1 H1B 0.9600 .
C1 H1C 0.9600 .
C7 H7A 0.9600 .
C7 H7B 0.9600 .
C7 H7C 0.9600 .
C22 O1 1.250(9) .
C22 C23 1.480(10) .
C23 H23A 0.9600 .
C23 H23B 0.9600 .
C23 H23C 0.9600 .
O6 Cu3 1.945(3) .
Cu3 O9 1.947(4) .
Cu3 O7 1.9773(17) .
Cu3 O8 2.346(6) 9
O9 C24 1.397(14) .
O7 Cu3 1.9772(17) 4
O7 Cu3 1.9774(17) 9
C24 O8 1.357(14) .
C24 C25 1.4801(10) .
O8 Cu3 2.346(6) 4
C25 H25A 0.9600 .
C25 H25B 0.9600 .
C25 H25C 0.9600 .
N3 C26 1.05(3) .
C27 C26 1.47(3) .
C27 H27A 0.9600 .
C27 H27B 0.9600 .
C27 H27C 0.9600 .

loop_
_platon_squeeze_void_nr
_platon_squeeze_void_average_x
_platon_squeeze_void_average_y
_platon_squeeze_void_average_z
_platon_squeeze_void_volume
_platon_squeeze_void_count_electrons
_platon_squeeze_void_content
1 0.037 0.002 0.285 4573 601 ' '
